data_7026922
loop_
_publ_author_name
'Zheng, Yan-Zhen'
'Speldrich, Manfred'
'Schilder, Helmut'
'Chen, Xiao-Ming'
'K\"ogerler, Paul'

_publ_section_title
;
 A tetranuclear cobalt(II) chain with slow magnetization relaxation.
;
_journal_issue 45
_journal_name_full 'Dalton transactions (Cambridge, England : 2003)'
_journal_page_first 10827
_journal_page_last 10829
_journal_paper_doi 10.1039/c0dt00935k
_journal_volume 39
_journal_year 2010
_chemical_formula_sum 'C48 H32 Cl8 Co4 N8'
_chemical_formula_weight 1240.14
_chemical_name_systematic
;
?
;
_space_group_IT_number 2
_symmetry_cell_setting triclinic
_symmetry_space_group_name_Hall '-P 1'
_symmetry_space_group_name_H-M 'P -1'
_atom_sites_solution_hydrogens geom
_atom_sites_solution_primary direct
_atom_sites_solution_secondary difmap
_audit_creation_method SHELXL-97
_cell_angle_alpha 91.7850(10)
_cell_angle_beta 106.0400(10)
_cell_angle_gamma 117.9980(10)
_cell_formula_units_Z 1
_cell_length_a 9.9800(8)
_cell_length_b 10.1309(8)
_cell_length_c 13.6539(11)
_cell_measurement_temperature 293(2)
_cell_volume 1150.23(16)
_computing_cell_refinement 'Bruker SMART'
_computing_data_collection 'Bruker SMART'
_computing_data_reduction 'Bruker SAINT'
_computing_molecular_graphics 'Bruker SHELXTL'
_computing_publication_material 'Bruker SHELXTL'
_computing_structure_refinement 'SHELXL-97 (Sheldrick, 1997)'
_computing_structure_solution 'SHELXS-97 (Sheldrick, 1990)'
_diffrn_ambient_temperature 293(2)
_diffrn_measured_fraction_theta_full 0.973
_diffrn_measured_fraction_theta_max 0.973
_diffrn_radiation_monochromator graphite
_diffrn_radiation_source 'fine-focus sealed tube'
_diffrn_radiation_type MoK\a
_diffrn_radiation_wavelength 0.71073
_diffrn_reflns_av_R_equivalents 0.0131
_diffrn_reflns_av_sigmaI/netI 0.0220
_diffrn_reflns_limit_h_max 12
_diffrn_reflns_limit_h_min -12
_diffrn_reflns_limit_k_max 12
_diffrn_reflns_limit_k_min -12
_diffrn_reflns_limit_l_max 17
_diffrn_reflns_limit_l_min -17
_diffrn_reflns_number 9458
_diffrn_reflns_theta_full 27.00
_diffrn_reflns_theta_max 27.00
_diffrn_reflns_theta_min 2.32
_exptl_absorpt_coefficient_mu 1.929
_exptl_absorpt_correction_T_max 0.8305
_exptl_absorpt_correction_T_min 0.6046
_exptl_absorpt_correction_type multi-scan
_exptl_absorpt_process_details SADABs
_exptl_crystal_colour blue
_exptl_crystal_density_diffrn 1.790
_exptl_crystal_density_method 'not measured'
_exptl_crystal_description block
_exptl_crystal_F_000 620
_exptl_crystal_size_max 0.39
_exptl_crystal_size_mid 0.24
_exptl_crystal_size_min 0.10
_refine_diff_density_max 0.512
_refine_diff_density_min -0.295
_refine_diff_density_rms 0.071
_refine_ls_extinction_method none
_refine_ls_goodness_of_fit_ref 1.042
_refine_ls_hydrogen_treatment constr
_refine_ls_matrix_type full
_refine_ls_number_parameters 307
_refine_ls_number_reflns 4888
_refine_ls_number_restraints 0
_refine_ls_restrained_S_all 1.042
_refine_ls_R_factor_all 0.0390
_refine_ls_R_factor_gt 0.0318
_refine_ls_shift/su_max 0.004
_refine_ls_shift/su_mean 0.000
_refine_ls_structure_factor_coef Fsqd
_refine_ls_weighting_details 'calc w=1/[\s^2^(Fo^2^)+(0.0496P)^2^+0.2225P] where P=(Fo^2^+2Fc^2^)/3'
_refine_ls_weighting_scheme calc
_refine_ls_wR_factor_gt 0.0810
_refine_ls_wR_factor_ref 0.0856
_reflns_number_gt 4116
_reflns_number_total 4888
_reflns_threshold_expression >2sigma(I)
_cod_data_source_file c0dt00935k.txt
_cod_data_source_block com
_cod_depositor_comments
;
The following automatic conversions were performed:

'_symmetry_cell_setting' value 'Triclinic' changed to 'triclinic'
according to /home/saulius/struct/CIF-dictionaries/cif_core.dic
dictionary named 'cif_core.dic' version 2.4.2 from
2011-04-26.

'_exptl_absorpt_correction_type' value 'Multi-scan'
changed to 'multi-scan' according to
/home/saulius/struct/CIF-dictionaries/cif_core.dic dictionary named
'cif_core.dic' version 2.4.2 from 2011-04-26.

Automatic conversion script
Id: cif_fix_values 1891 2012-01-12 08:04:46Z andrius 

The following automatic conversions were performed:

'_refine_ls_hydrogen_treatment' value 'constra' was replaced with the
value 'constr' as specified in the replacement file
'src/cod-tools/trunk/data/replacement-values/replacement_values.lst'.

Automatic conversion script
Id: cif_fix_values 5376 2017-05-30 11:51:03Z andrius 
;
_cod_original_sg_symbol_H-M P-1
_cod_database_code 7026922

loop_
_symmetry_equiv_pos_as_xyz
'x, y, z'
'-x, -y, -z'

loop_
_atom_site_label
_atom_site_type_symbol
_atom_site_fract_x
_atom_site_fract_y
_atom_site_fract_z
_atom_site_U_iso_or_equiv
_atom_site_adp_type
_atom_site_occupancy
_atom_site_symmetry_multiplicity
_atom_site_calc_flag
_atom_site_refinement_flags
Co1 Co 1.11743(3) 0.78442(3) 0.32758(2) 0.03332(10) Uani 1 1 d .
Co2 Co 0.93851(3) 0.49057(3) 0.11324(2) 0.03005(9) Uani 1 1 d .
Cl1 Cl 1.01156(7) 0.76079(6) 0.14469(4) 0.03765(13) Uani 1 1 d .
Cl2 Cl 1.04667(7) 0.52222(6) 0.30604(4) 0.03966(14) Uani 1 1 d .
Cl3 Cl 1.18256(6) 0.54531(6) 0.07982(4) 0.03626(13) Uani 1 1 d .
Cl4 Cl 0.92880(8) 0.76145(7) 0.40133(6) 0.05453(18) Uani 1 1 d .
N1 N 1.3647(2) 0.8605(2) 0.35662(14) 0.0348(4) Uani 1 1 d .
N2 N 1.2275(2) 1.0305(2) 0.35700(15) 0.0387(4) Uani 1 1 d .
N3 N 0.8592(2) 0.25688(19) 0.11031(14) 0.0371(4) Uani 1 1 d .
N4 N 0.7065(2) 0.4106(2) 0.12339(15) 0.0396(4) Uani 1 1 d .
C1 C 1.4305(3) 0.7735(3) 0.35381(19) 0.0444(6) Uani 1 1 d .
H1A H 1.3647 0.6683 0.3407 0.053 Uiso 1 1 calc R
C2 C 1.5935(3) 0.8328(4) 0.3695(2) 0.0556(7) Uani 1 1 d .
H2A H 1.6347 0.7679 0.3665 0.067 Uiso 1 1 calc R
C3 C 1.6921(3) 0.9859(4) 0.3893(2) 0.0559(7) Uani 1 1 d .
H3A H 1.8016 1.0264 0.4017 0.067 Uiso 1 1 calc R
C4 C 1.6285(3) 1.0827(3) 0.39099(18) 0.0477(6) Uani 1 1 d .
C5 C 1.4618(3) 1.0134(3) 0.37446(16) 0.0367(5) Uani 1 1 d .
C6 C 1.7199(3) 1.2443(4) 0.4062(2) 0.0643(9) Uani 1 1 d .
H6A H 1.8297 1.2908 0.4173 0.077 Uiso 1 1 calc R
C7 C 1.6516(4) 1.3309(3) 0.4049(2) 0.0669(9) Uani 1 1 d .
H7A H 1.7146 1.4361 0.4143 0.080 Uiso 1 1 calc R
C8 C 1.4818(4) 1.2643(3) 0.38940(19) 0.0533(7) Uani 1 1 d .
C9 C 1.3884(3) 1.1050(2) 0.37361(16) 0.0390(5) Uani 1 1 d .
C10 C 1.4012(4) 1.3458(3) 0.3879(2) 0.0665(9) Uani 1 1 d .
H10A H 1.4575 1.4514 0.3970 0.080 Uiso 1 1 calc R
C11 C 1.2410(5) 1.2720(3) 0.3731(2) 0.0678(9) Uani 1 1 d .
H11A H 1.1874 1.3265 0.3727 0.081 Uiso 1 1 calc R
C12 C 1.1572(4) 1.1120(3) 0.3585(2) 0.0520(6) Uani 1 1 d .
H12A H 1.0479 1.0621 0.3495 0.062 Uiso 1 1 calc R
C13 C 0.9396(4) 0.1854(3) 0.1058(2) 0.0542(7) Uani 1 1 d .
H13A H 1.0395 0.2385 0.0970 0.065 Uiso 1 1 calc R
C14 C 0.8791(5) 0.0333(4) 0.1136(2) 0.0811(11) Uani 1 1 d .
H14A H 0.9394 -0.0136 0.1117 0.097 Uiso 1 1 calc R
C15 C 0.7329(6) -0.0467(3) 0.1241(2) 0.0893(14) Uani 1 1 d .
H15A H 0.6929 -0.1485 0.1299 0.107 Uiso 1 1 calc R
C16 C 0.6418(4) 0.0226(3) 0.12615(19) 0.0674(10) Uani 1 1 d .
C17 C 0.7127(3) 0.1790(2) 0.12084(17) 0.0429(6) Uani 1 1 d .
C18 C 0.4829(5) -0.0513(4) 0.1311(3) 0.0996(17) Uani 1 1 d .
H18A H 0.4340 -0.1544 0.1339 0.120 Uiso 1 1 calc R
C19 C 0.4031(4) 0.0208(5) 0.1318(3) 0.1017(18) Uani 1 1 d .
H19A H 0.2985 -0.0332 0.1333 0.122 Uiso 1 1 calc R
C20 C 0.4729(3) 0.1824(4) 0.1304(2) 0.0699(10) Uani 1 1 d .
C21 C 0.6294(3) 0.2596(3) 0.12471(17) 0.0445(6) Uani 1 1 d .
C22 C 0.3976(4) 0.2680(6) 0.1325(3) 0.0985(16) Uani 1 1 d .
H22A H 0.2931 0.2212 0.1345 0.118 Uiso 1 1 calc R
C23 C 0.4753(4) 0.4184(6) 0.1317(3) 0.0925(13) Uani 1 1 d .
H23A H 0.4252 0.4755 0.1339 0.111 Uiso 1 1 calc R
C24 C 0.6320(3) 0.4880(4) 0.1276(2) 0.0620(8) Uani 1 1 d .
H24A H 0.6852 0.5920 0.1279 0.074 Uiso 1 1 calc R

loop_
_atom_site_aniso_label
_atom_site_aniso_U_11
_atom_site_aniso_U_22
_atom_site_aniso_U_33
_atom_site_aniso_U_23
_atom_site_aniso_U_13
_atom_site_aniso_U_12
Co1 0.02682(15) 0.02953(16) 0.04187(18) 0.00322(12) 0.01298(13) 0.01198(12)
Co2 0.02457(15) 0.02129(15) 0.04494(18) 0.00629(12) 0.01532(13) 0.00982(11)
Cl1 0.0445(3) 0.0259(3) 0.0420(3) 0.0056(2) 0.0130(2) 0.0179(2)
Cl2 0.0421(3) 0.0289(3) 0.0450(3) 0.0081(2) 0.0136(2) 0.0156(2)
Cl3 0.0247(2) 0.0377(3) 0.0453(3) 0.0053(2) 0.0135(2) 0.0138(2)
Cl4 0.0425(3) 0.0537(4) 0.0749(5) 0.0082(3) 0.0329(3) 0.0226(3)
N1 0.0280(9) 0.0373(10) 0.0363(10) 0.0061(8) 0.0109(8) 0.0139(8)
N2 0.0427(11) 0.0339(10) 0.0385(10) 0.0033(8) 0.0144(8) 0.0181(9)
N3 0.0414(10) 0.0242(9) 0.0394(10) 0.0057(7) 0.0095(8) 0.0135(8)
N4 0.0282(9) 0.0484(11) 0.0435(11) 0.0099(9) 0.0151(8) 0.0183(9)
C1 0.0377(12) 0.0524(15) 0.0486(14) 0.0113(11) 0.0151(11) 0.0261(11)
C2 0.0438(14) 0.083(2) 0.0512(16) 0.0158(14) 0.0173(12) 0.0395(15)
C3 0.0304(12) 0.087(2) 0.0426(14) 0.0110(14) 0.0132(11) 0.0232(14)
C4 0.0308(12) 0.0587(16) 0.0318(12) 0.0067(11) 0.0101(9) 0.0058(11)
C5 0.0300(11) 0.0402(12) 0.0293(11) 0.0044(9) 0.0103(9) 0.0090(9)
C6 0.0401(14) 0.0643(19) 0.0465(16) 0.0080(13) 0.0115(12) -0.0046(14)
C7 0.0634(19) 0.0383(15) 0.0498(16) 0.0053(12) 0.0149(14) -0.0103(14)
C8 0.0676(18) 0.0339(13) 0.0362(13) 0.0037(10) 0.0148(12) 0.0094(12)
C9 0.0427(12) 0.0332(11) 0.0280(11) 0.0025(9) 0.0120(9) 0.0088(10)
C10 0.096(3) 0.0335(14) 0.0543(18) 0.0060(12) 0.0236(17) 0.0215(16)
C11 0.108(3) 0.0529(17) 0.0605(19) 0.0115(14) 0.0258(18) 0.0551(19)
C12 0.0621(17) 0.0476(15) 0.0521(15) 0.0067(12) 0.0176(13) 0.0327(13)
C13 0.0702(18) 0.0381(13) 0.0538(16) 0.0044(11) 0.0076(13) 0.0337(13)
C14 0.131(3) 0.0455(18) 0.063(2) 0.0064(15) 0.002(2) 0.057(2)
C15 0.152(4) 0.0251(14) 0.0467(17) 0.0090(13) 0.003(2) 0.026(2)
C16 0.089(2) 0.0300(13) 0.0293(13) 0.0061(10) 0.0086(13) -0.0060(14)
C17 0.0461(13) 0.0282(11) 0.0290(11) 0.0041(9) 0.0082(10) 0.0013(10)
C18 0.100(3) 0.056(2) 0.0381(17) 0.0086(15) 0.014(2) -0.037(2)
C19 0.051(2) 0.111(4) 0.0362(16) 0.009(2) 0.0127(15) -0.040(2)
C20 0.0262(13) 0.105(2) 0.0310(13) 0.0046(14) 0.0107(10) -0.0039(15)
C21 0.0283(11) 0.0519(14) 0.0278(11) 0.0046(10) 0.0089(9) 0.0006(10)
C22 0.0263(14) 0.186(5) 0.0497(18) 0.012(2) 0.0173(13) 0.025(2)
C23 0.060(2) 0.180(5) 0.073(2) 0.027(3) 0.0289(18) 0.083(3)
C24 0.0497(16) 0.093(2) 0.0648(18) 0.0197(16) 0.0250(14) 0.0482(16)

loop_
_atom_type_symbol
_atom_type_description
_atom_type_scat_dispersion_real
_atom_type_scat_dispersion_imag
_atom_type_scat_source
C C 0.0033 0.0016 'International Tables Vol C Tables 4.2.6.8 and 6.1.1.4'
H H 0.0000 0.0000 'International Tables Vol C Tables 4.2.6.8 and 6.1.1.4'
N N 0.0061 0.0033 'International Tables Vol C Tables 4.2.6.8 and 6.1.1.4'
Cl Cl 0.1484 0.1585 'International Tables Vol C Tables 4.2.6.8 and 6.1.1.4'
Co Co 0.3494 0.9721 'International Tables Vol C Tables 4.2.6.8 and 6.1.1.4'

loop_
_geom_angle_atom_site_label_1
_geom_angle_atom_site_label_2
_geom_angle_atom_site_label_3
_geom_angle
_geom_angle_site_symmetry_3
N1 Co1 N2 76.54(7) .
N1 Co1 Cl4 144.84(5) .
N2 Co1 Cl4 91.05(5) .
N1 Co1 Cl1 104.22(5) .
N2 Co1 Cl1 93.64(5) .
Cl4 Co1 Cl1 109.36(3) .
N1 Co1 Cl2 92.89(5) .
N2 Co1 Cl2 169.29(6) .
Cl4 Co1 Cl2 96.79(2) .
Cl1 Co1 Cl2 90.63(2) .
N3 Co2 N4 78.55(8) .
N3 Co2 Cl3 94.69(6) .
N4 Co2 Cl3 170.62(6) .
N3 Co2 Cl1 169.02(5) .
N4 Co2 Cl1 93.81(6) .
Cl3 Co2 Cl1 93.74(2) .
N3 Co2 Cl2 85.84(5) .
N4 Co2 Cl2 89.21(5) .
Cl3 Co2 Cl2 96.85(2) .
Cl1 Co2 Cl2 86.178(19) .
N3 Co2 Cl3 93.68(5) 2_765
N4 Co2 Cl3 88.20(5) 2_765
Cl3 Co2 Cl3 85.73(2) 2_765
Cl1 Co2 Cl3 93.95(2) 2_765
Cl2 Co2 Cl3 177.41(2) 2_765
Co1 Cl1 Co2 92.08(2) .
Co1 Cl2 Co2 91.09(2) .
Co2 Cl3 Co2 94.27(2) 2_765
C1 N1 C5 117.84(19) .
C1 N1 Co1 126.50(15) .
C5 N1 Co1 115.56(15) .
C12 N2 C9 118.2(2) .
C12 N2 Co1 127.93(18) .
C9 N2 Co1 113.84(15) .
C13 N3 C17 119.1(2) .
C13 N3 Co2 127.46(17) .
C17 N3 Co2 113.31(15) .
C24 N4 C21 118.8(2) .
C24 N4 Co2 128.32(19) .
C21 N4 Co2 112.92(16) .
N1 C1 C2 122.9(2) .
C3 C2 C1 119.6(3) .
C2 C3 C4 119.8(2) .
C3 C4 C5 117.0(2) .
C3 C4 C6 124.3(3) .
C5 C4 C6 118.6(3) .
N1 C5 C4 122.8(2) .
N1 C5 C9 117.17(19) .
C4 C5 C9 120.1(2) .
C7 C6 C4 121.6(3) .
C6 C7 C8 121.3(2) .
C10 C8 C9 116.5(3) .
C10 C8 C7 125.1(3) .
C9 C8 C7 118.3(3) .
N2 C9 C8 123.2(2) .
N2 C9 C5 116.80(19) .
C8 C9 C5 120.0(2) .
C11 C10 C8 120.5(3) .
C10 C11 C12 119.0(3) .
N2 C12 C11 122.5(3) .
N3 C13 C14 121.8(3) .
C15 C14 C13 120.1(3) .
C14 C15 C16 120.1(3) .
C15 C16 C17 116.8(3) .
C15 C16 C18 125.5(3) .
C17 C16 C18 117.7(4) .
N3 C17 C16 122.0(3) .
N3 C17 C21 117.43(19) .
C16 C17 C21 120.5(3) .
C19 C18 C16 122.3(3) .
C18 C19 C20 122.0(3) .
C22 C20 C21 116.8(3) .
C22 C20 C19 125.7(3) .
C21 C20 C19 117.5(4) .
N4 C21 C20 122.5(3) .
N4 C21 C17 117.64(19) .
C20 C21 C17 119.9(3) .
C23 C22 C20 120.4(3) .
C22 C23 C24 119.6(4) .
N4 C24 C23 122.0(3) .

loop_
_geom_bond_atom_site_label_1
_geom_bond_atom_site_label_2
_geom_bond_distance
_geom_bond_site_symmetry_2
Co1 N1 2.1200(17) .
Co1 N2 2.1696(19) .
Co1 Cl4 2.2940(6) .
Co1 Cl1 2.3826(6) .
Co1 Cl2 2.3909(6) .
Co2 N3 2.1096(17) .
Co2 N4 2.1123(18) .
Co2 Cl3 2.4104(6) .
Co2 Cl1 2.4678(6) .
Co2 Cl2 2.5001(6) .
Co2 Cl3 2.5116(6) 2_765
Cl3 Co2 2.5116(6) 2_765
N1 C1 1.329(3) .
N1 C5 1.355(3) .
N2 C12 1.313(3) .
N2 C9 1.361(3) .
N3 C13 1.320(3) .
N3 C17 1.349(3) .
N4 C24 1.318(3) .
N4 C21 1.356(3) .
C1 C2 1.391(3) .
C2 C3 1.357(4) .
C3 C4 1.398(4) .
C4 C5 1.414(3) .
C4 C6 1.424(4) .
C5 C9 1.425(3) .
C6 C7 1.338(4) .
C7 C8 1.446(4) .
C8 C10 1.395(4) .
C8 C9 1.405(3) .
C10 C11 1.359(4) .
C11 C12 1.408(4) .
C13 C14 1.387(4) .
C14 C15 1.348(6) .
C15 C16 1.390(5) .
C16 C17 1.414(3) .
C16 C18 1.424(6) .
C17 C21 1.421(4) .
C18 C19 1.311(6) .
C19 C20 1.450(6) .
C20 C22 1.393(6) .
C20 C21 1.407(3) .
C22 C23 1.349(6) .
C23 C24 1.401(4) .
